data_4075506
loop_
_publ_author_name
'G\"adt, Torben'
'Eichele, Klaus'
'Wesemann, Lars'

_publ_section_title
;
 Bimetallic Zwitterionic Complexes with an Ambident
 Stanna-closo-dodecaborate Ligand:&#x00A0;
 [1-{M(CO)5}-2,7,8-(\m-H)3-{Fe(triphos)}-SnB11H11] (M = Cr, Mo, W)
;
_journal_issue 16
_journal_name_full Organometallics
_journal_page_first 3904
_journal_paper_doi 10.1021/om060328m
_journal_volume 25
_journal_year 2006
_chemical_formula_moiety 'C46 H50 B11 Cr Fe O5 P3 Sn, 2(C4 H8 O)'
_chemical_formula_sum 'C54 H66 B11 Cr Fe O7 P3 Sn'
_chemical_formula_weight 1265.43
_chemical_name_systematic
;
 ?
;
_space_group_IT_number 2
_symmetry_cell_setting triclinic
_symmetry_space_group_name_Hall '-P 1'
_symmetry_space_group_name_H-M 'P -1'
_atom_sites_solution_hydrogens geom
_atom_sites_solution_primary direct
_atom_sites_solution_secondary difmap
_audit_creation_method SHELXL
_cell_angle_alpha 76.283(6)
_cell_angle_beta 77.687(6)
_cell_angle_gamma 70.274(6)
_cell_formula_units_Z 2
_cell_length_a 12.0705(9)
_cell_length_b 13.2630(10)
_cell_length_c 21.0976(16)
_cell_measurement_reflns_used 27815
_cell_measurement_temperature 173
_cell_measurement_theta_max 59.13
_cell_measurement_theta_min 6.29
_cell_volume 3055.7(4)
_computing_cell_refinement 'X-AREA (Stoe & Cie, 2004)'
_computing_data_collection 'X-AREA (Stoe & Cie, 2004)'
_computing_data_reduction 'X-AREA (Stoe & Cie, 2004)'
_computing_molecular_graphics 'Ortep-3 for Windows (Farrugia, 1997)'
_computing_publication_material 'SHELXL97 and WinGX (Farrugia, 1999)'
_computing_structure_refinement 'SHELXL-97 (Sheldrick, 1997)'
_computing_structure_solution 'SHELXS-97 (Sheldrick, 1997)'
_diffrn_ambient_temperature 173(2)
_diffrn_measured_fraction_theta_full 0.953
_diffrn_measured_fraction_theta_max 0.924
_diffrn_measurement_device_type 'Stoe IPDS 2T'
_diffrn_measurement_method \w
_diffrn_radiation_monochromator graphite
_diffrn_radiation_source 'fine-focus sealed tube'
_diffrn_radiation_type MoK\a
_diffrn_radiation_wavelength 0.71073
_diffrn_reflns_av_R_equivalents 0.0805
_diffrn_reflns_av_sigmaI/netI 0.0778
_diffrn_reflns_limit_h_max 16
_diffrn_reflns_limit_h_min -16
_diffrn_reflns_limit_k_max 18
_diffrn_reflns_limit_k_min -18
_diffrn_reflns_limit_l_max 29
_diffrn_reflns_limit_l_min -27
_diffrn_reflns_number 35963
_diffrn_reflns_theta_full 26.30
_diffrn_reflns_theta_max 29.61
_diffrn_reflns_theta_min 3.15
_exptl_absorpt_coefficient_mu 0.941
_exptl_absorpt_correction_T_max 0.9338
_exptl_absorpt_correction_T_min 0.7806
_exptl_absorpt_correction_type numerical
_exptl_absorpt_process_details
;
The absorption correction (X-RED; Stoe & Cie, 2004) 
was performed after optimizing the crystal shape 
using X-SHAPE (Stoe & Cie, 2004).
;
_exptl_crystal_colour violet
_exptl_crystal_density_diffrn 1.375
_exptl_crystal_density_method 'not measured'
_exptl_crystal_description prism
_exptl_crystal_F_000 1292
_exptl_crystal_size_max 0.27
_exptl_crystal_size_mid 0.19
_exptl_crystal_size_min 0.13
_refine_diff_density_max 0.961
_refine_diff_density_min -0.931
_refine_diff_density_rms 0.122
_refine_ls_extinction_method none
_refine_ls_goodness_of_fit_ref 1.160
_refine_ls_hydrogen_treatment mixed
_refine_ls_matrix_type full
_refine_ls_number_parameters 687
_refine_ls_number_reflns 15920
_refine_ls_number_restraints 0
_refine_ls_restrained_S_all 1.160
_refine_ls_R_factor_all 0.1241
_refine_ls_R_factor_gt 0.0812
_refine_ls_shift/su_max 0.001
_refine_ls_shift/su_mean 0.000
_refine_ls_structure_factor_coef Fsqd
_refine_ls_weighting_details 'calc w=1/[\s^2^(Fo^2^)+(0.0286P)^2^+14.2005P] where P=(Fo^2^+2Fc^2^)/3'
_refine_ls_weighting_scheme calc
_refine_ls_wR_factor_gt 0.1503
_refine_ls_wR_factor_ref 0.1692
_reflns_number_gt 11259
_reflns_number_total 15920
_reflns_threshold_expression >2sigma(I)
_cod_data_source_file om060328msi20060418_035617.cif
_cod_data_source_block tg47
_cod_depositor_comments
;
The following automatic conversions were performed:

'_symmetry_cell_setting' value 'Triclinic' changed to 'triclinic'
according to /home/saulius/struct/CIF-dictionaries/cif_core.dic
dictionary named 'cif_core.dic' version 2.4.1 from 2010-06-29.

Automatic conversion script
Id: cif_fix_values 1715 2011-07-08 13:25:40Z adriana 
;
_cod_original_sg_symbol_H-M P-1
_cod_database_code 4075506

loop_
_symmetry_equiv_pos_as_xyz
'x, y, z'
'-x, -y, -z'

loop_
_atom_site_label
_atom_site_type_symbol
_atom_site_fract_x
_atom_site_fract_y
_atom_site_fract_z
_atom_site_U_iso_or_equiv
_atom_site_adp_type
_atom_site_occupancy
_atom_site_symmetry_multiplicity
_atom_site_calc_flag
_atom_site_refinement_flags
C1 C 1.3500(7) -0.3631(6) 0.2542(4) 0.0547(19) Uani 1 1 d .
C2 C 1.1765(7) -0.3247(6) 0.1803(4) 0.0489(17) Uani 1 1 d .
C3 C 1.2731(6) -0.1820(5) 0.0919(3) 0.0396(14) Uani 1 1 d .
C4 C 1.4451(6) -0.2295(7) 0.1643(4) 0.0513(18) Uani 1 1 d .
C5 C 1.4042(5) -0.3912(5) 0.1277(3) 0.0383(14) Uani 1 1 d .
C6 C 0.5997(4) 0.2497(5) 0.1728(3) 0.0298(11) Uani 1 1 d .
H6A H 0.5883 0.3247 0.1506 0.036 Uiso 1 1 calc R
H6B H 0.5672 0.2160 0.1482 0.036 Uiso 1 1 calc R
C7 C 0.5390(4) 0.1340(4) 0.2794(3) 0.0269(11) Uani 1 1 d .
H7A H 0.5253 0.0931 0.2509 0.032 Uiso 1 1 calc R
H7B H 0.4770 0.1366 0.3173 0.032 Uiso 1 1 calc R
C8 C 0.5532(4) 0.3213(5) 0.2814(3) 0.0272(11) Uani 1 1 d .
H8A H 0.5087 0.3130 0.3254 0.033 Uiso 1 1 calc R
H8B H 0.5237 0.3970 0.2608 0.033 Uiso 1 1 calc R
C9 C 0.5253(4) 0.2508(5) 0.2419(3) 0.0269(11) Uani 1 1 d .
C10 C 0.3933(5) 0.3031(5) 0.2323(3) 0.0363(13) Uani 1 1 d .
H10A H 0.3444 0.3051 0.2747 0.054 Uiso 1 1 calc R
H10B H 0.3717 0.2607 0.2086 0.054 Uiso 1 1 calc R
H10C H 0.3818 0.3758 0.2078 0.054 Uiso 1 1 calc R
C11 C 0.5342(13) 0.8623(11) 0.9644(9) 0.133(6) Uani 1 1 d .
H11A H 0.5031 0.9228 0.9303 0.160 Uiso 1 1 calc R
H11B H 0.4975 0.8832 1.0069 0.160 Uiso 1 1 calc R
C12 C 0.6489(16) 0.841(2) 0.9585(11) 0.210(12) Uani 1 1 d .
H12A H 0.6689 0.8563 0.9966 0.251 Uiso 1 1 calc R
H12B H 0.6758 0.8875 0.9196 0.251 Uiso 1 1 calc R
C13 C 0.7104(9) 0.7258(14) 0.9529(6) 0.124(6) Uani 1 1 d .
H13A H 0.7576 0.6885 0.9883 0.149 Uiso 1 1 calc R
H13B H 0.7614 0.7194 0.9109 0.149 Uiso 1 1 calc R
C14 C 0.6087(9) 0.6817(9) 0.9585(5) 0.080(3) Uani 1 1 d .
H14A H 0.6183 0.6468 0.9213 0.096 Uiso 1 1 calc R
H14B H 0.6047 0.6287 0.9988 0.096 Uiso 1 1 calc R
C15 C 0.2972(17) 0.3643(16) 0.4606(9) 0.291(15) Uiso 1 1 d G
H15A H 0.3652 0.3134 0.4803 0.349 Uiso 1 1 calc .
H15B H 0.3082 0.4359 0.4498 0.349 Uiso 1 1 calc .
C16 C 0.198(2) 0.3665(19) 0.5037(10) 0.357(19) Uiso 1 1 d G
H16A H 0.1653 0.4371 0.5171 0.428 Uiso 1 1 calc .
H16B H 0.2170 0.3116 0.5426 0.428 Uiso 1 1 calc .
C17 C 0.1067(19) 0.3450(18) 0.4727(12) 0.322(17) Uiso 1 1 d G
H17A H 0.0344 0.4061 0.4714 0.386 Uiso 1 1 calc .
H17B H 0.0871 0.2797 0.4966 0.386 Uiso 1 1 calc .
C18 C 0.1720(15) 0.3306(14) 0.4026(9) 0.181(8) Uiso 1 1 d G
H18A H 0.1733 0.2620 0.3933 0.217 Uiso 1 1 calc .
H18B H 0.1327 0.3893 0.3700 0.217 Uiso 1 1 calc .
C111 C 0.8180(5) 0.2710(4) 0.0954(3) 0.0251(10) Uani 1 1 d .
C112 C 0.9192(5) 0.3000(5) 0.0927(3) 0.0319(12) Uani 1 1 d .
H112 H 0.9612 0.2753 0.1284 0.038 Uiso 1 1 calc R
C113 C 0.9579(5) 0.3658(5) 0.0368(3) 0.0351(13) Uani 1 1 d .
H113 H 1.0268 0.3839 0.0347 0.042 Uiso 1 1 calc R
C114 C 0.8947(6) 0.4044(5) -0.0155(3) 0.0364(13) Uani 1 1 d .
H114 H 0.9191 0.4506 -0.0523 0.044 Uiso 1 1 calc R
C115 C 0.7949(6) 0.3745(6) -0.0131(3) 0.0437(16) Uani 1 1 d .
H115 H 0.7534 0.3991 -0.0490 0.052 Uiso 1 1 calc R
C116 C 0.7562(6) 0.3083(5) 0.0421(3) 0.0354(13) Uani 1 1 d .
H116 H 0.6885 0.2888 0.0434 0.042 Uiso 1 1 calc R
C121 C 0.7927(5) 0.0603(4) 0.1304(3) 0.0273(11) Uani 1 1 d .
C122 C 0.9091(5) 0.0178(5) 0.1000(3) 0.0339(12) Uani 1 1 d .
H122 H 0.9653 0.0527 0.0975 0.041 Uiso 1 1 calc R
C123 C 0.9409(6) -0.0753(5) 0.0738(3) 0.0396(14) Uani 1 1 d .
H123 H 1.0187 -0.1032 0.0540 0.048 Uiso 1 1 calc R
C124 C 0.8582(7) -0.1278(6) 0.0767(3) 0.0493(18) Uani 1 1 d .
H124 H 0.8795 -0.1900 0.0583 0.059 Uiso 1 1 calc R
C125 C 0.7438(8) -0.0866(6) 0.1072(4) 0.057(2) Uani 1 1 d .
H125 H 0.6882 -0.1224 0.1099 0.068 Uiso 1 1 calc R
C126 C 0.7100(6) 0.0069(5) 0.1339(3) 0.0388(14) Uani 1 1 d .
H126 H 0.6323 0.0338 0.1541 0.047 Uiso 1 1 calc R
C211 C 0.6996(5) -0.0825(5) 0.3031(3) 0.0300(12) Uani 1 1 d .
C212 C 0.5990(6) -0.1166(5) 0.3164(3) 0.0396(14) Uani 1 1 d .
H212 H 0.5248 -0.0674 0.3269 0.047 Uiso 1 1 calc R
C213 C 0.6067(7) -0.2215(6) 0.3146(4) 0.054(2) Uani 1 1 d .
H213 H 0.5382 -0.2429 0.3236 0.065 Uiso 1 1 calc R
C214 C 0.7157(7) -0.2949(6) 0.2994(5) 0.067(3) Uani 1 1 d .
H214 H 0.7214 -0.3661 0.2979 0.080 Uiso 1 1 calc R
C215 C 0.8173(7) -0.2625(7) 0.2863(6) 0.080(3) Uani 1 1 d .
H215 H 0.8915 -0.3119 0.2763 0.096 Uiso 1 1 calc R
C216 C 0.8079(6) -0.1556(6) 0.2881(4) 0.057(2) Uani 1 1 d .
H216 H 0.8761 -0.1339 0.2791 0.068 Uiso 1 1 calc R
C221 C 0.6539(5) 0.0508(5) 0.3982(3) 0.0292(11) Uani 1 1 d .
C222 C 0.7407(6) -0.0226(6) 0.4338(3) 0.0369(13) Uani 1 1 d .
H222 H 0.8062 -0.0698 0.4127 0.044 Uiso 1 1 calc R
C223 C 0.7304(6) -0.0262(6) 0.5013(3) 0.0450(16) Uani 1 1 d .
H223 H 0.7887 -0.0760 0.5252 0.054 Uiso 1 1 calc R
C224 C 0.6332(7) 0.0443(7) 0.5327(3) 0.0506(19) Uani 1 1 d .
H224 H 0.6275 0.0439 0.5774 0.061 Uiso 1 1 calc R
C225 C 0.5452(6) 0.1149(6) 0.4979(3) 0.0398(14) Uani 1 1 d .
H225 H 0.4785 0.1602 0.5195 0.048 Uiso 1 1 calc R
C226 C 0.5549(5) 0.1192(5) 0.4305(3) 0.0334(13) Uani 1 1 d .
H226 H 0.4953 0.1678 0.4071 0.040 Uiso 1 1 calc R
C311 C 0.7576(5) 0.4065(4) 0.2354(3) 0.0279(11) Uani 1 1 d .
C312 C 0.6961(6) 0.4767(5) 0.1862(3) 0.0385(14) Uani 1 1 d .
H312 H 0.6249 0.4698 0.1806 0.046 Uiso 1 1 calc R
C313 C 0.7397(7) 0.5583(5) 0.1447(3) 0.0480(17) Uani 1 1 d .
H313 H 0.6981 0.6047 0.1112 0.058 Uiso 1 1 calc R
C314 C 0.8443(7) 0.5700(6) 0.1535(4) 0.055(2) Uani 1 1 d .
H314 H 0.8728 0.6249 0.1263 0.065 Uiso 1 1 calc R
C315 C 0.9061(6) 0.5007(5) 0.2021(4) 0.0518(19) Uani 1 1 d .
H315 H 0.9773 0.5080 0.2075 0.062 Uiso 1 1 calc R
C316 C 0.8629(5) 0.4191(5) 0.2437(3) 0.0379(14) Uani 1 1 d .
H316 H 0.9048 0.3731 0.2771 0.045 Uiso 1 1 calc R
C321 C 0.7024(5) 0.3249(5) 0.3704(3) 0.0314(12) Uani 1 1 d .
C322 C 0.7602(6) 0.2514(5) 0.4208(3) 0.0352(13) Uani 1 1 d .
H322 H 0.8061 0.1818 0.4141 0.042 Uiso 1 1 calc R
C323 C 0.7500(7) 0.2809(6) 0.4809(3) 0.0470(16) Uani 1 1 d .
H323 H 0.7868 0.2304 0.5148 0.056 Uiso 1 1 calc R
C324 C 0.6859(8) 0.3843(7) 0.4905(4) 0.061(2) Uani 1 1 d .
H324 H 0.6806 0.4047 0.5305 0.073 Uiso 1 1 calc R
C325 C 0.6292(8) 0.4584(7) 0.4406(4) 0.063(2) Uani 1 1 d .
H325 H 0.5853 0.5285 0.4474 0.076 Uiso 1 1 calc R
C326 C 0.6367(7) 0.4298(6) 0.3805(4) 0.0495(17) Uani 1 1 d .
H326 H 0.5981 0.4803 0.3472 0.059 Uiso 1 1 calc R
B2 B 1.0151(6) 0.0110(5) 0.2513(3) 0.0257(11) Uani 1 1 d .
B3 B 1.0660(5) -0.0716(5) 0.3302(3) 0.0276(12) Uani 1 1 d .
H3 H 1.0342 -0.1396 0.3595 0.033 Uiso 1 1 calc R
B4 B 1.2184(6) -0.0637(6) 0.3244(3) 0.0324(14) Uani 1 1 d .
H4 H 1.2864 -0.1295 0.3500 0.039 Uiso 1 1 calc R
B5 B 1.2562(5) 0.0243(6) 0.2439(3) 0.0304(13) Uani 1 1 d .
H5 H 1.3477 0.0150 0.2184 0.036 Uiso 1 1 calc R
B6 B 1.1290(5) 0.0704(5) 0.1985(3) 0.0276(12) Uani 1 1 d .
H6 H 1.1369 0.0917 0.1444 0.033 Uiso 1 1 calc R
B7 B 0.9768(5) 0.0624(5) 0.3241(3) 0.0260(12) Uani 1 1 d .
B8 B 1.0125(5) 0.1434(5) 0.2497(3) 0.0242(11) Uani 1 1 d .
B9 B 1.1544(5) 0.1565(6) 0.2446(3) 0.0298(13) Uani 1 1 d .
H9 H 1.1796 0.2299 0.2192 0.036 Uiso 1 1 calc R
B10 B 1.2084(6) 0.0743(6) 0.3189(3) 0.0314(14) Uani 1 1 d .
H10 H 1.2716 0.0946 0.3406 0.038 Uiso 1 1 calc R
B11 B 1.0952(6) 0.0184(6) 0.3710(3) 0.0306(13) Uani 1 1 d .
H11 H 1.0838 0.0043 0.4252 0.037 Uiso 1 1 calc R
B12 B 1.0581(6) 0.1527(6) 0.3223(3) 0.0292(13) Uani 1 1 d .
H12 H 1.0214 0.2246 0.3464 0.035 Uiso 1 1 calc R
O1 O 1.3749(7) -0.4139(5) 0.3035(3) 0.095(3) Uani 1 1 d .
O2 O 1.0964(5) -0.3532(6) 0.1838(3) 0.080(2) Uani 1 1 d .
O3 O 1.2505(5) -0.1214(5) 0.0442(3) 0.0595(14) Uani 1 1 d .
O4 O 1.5246(5) -0.1985(6) 0.1591(4) 0.084(2) Uani 1 1 d .
O5 O 1.4615(4) -0.4616(4) 0.1006(3) 0.0528(13) Uani 1 1 d .
O6 O 0.5061(6) 0.7705(7) 0.9591(5) 0.107(3) Uani 1 1 d .
O7 O 0.2907(10) 0.3322(11) 0.4012(6) 0.182(5) Uani 1 1 d G
H2 H 0.929(6) 0.026(6) 0.230(3) 0.05(2) Uiso 1 1 d .
H7 H 0.870(5) 0.087(5) 0.337(3) 0.033(16) Uiso 1 1 d .
H8 H 0.928(6) 0.216(5) 0.226(3) 0.038(18) Uiso 1 1 d .
Cr Cr 1.31273(8) -0.27923(8) 0.17172(5) 0.0324(2) Uani 1 1 d .
Fe Fe 0.82746(6) 0.13484(6) 0.26294(4) 0.02098(15) Uani 1 1 d .
Sn Sn 1.19330(3) -0.11944(3) 0.23241(2) 0.03020(10) Uani 1 1 d .
P1 P 0.71157(12) 0.29189(11) 0.28934(7) 0.0242(3) Uani 1 1 d .
P2 P 0.76119(12) 0.18053(11) 0.16721(6) 0.0230(3) Uani 1 1 d .
P3 P 0.68298(12) 0.05841(11) 0.30858(7) 0.0234(3) Uani 1 1 d .

loop_
_atom_site_aniso_label
_atom_site_aniso_U_11
_atom_site_aniso_U_22
_atom_site_aniso_U_33
_atom_site_aniso_U_23
_atom_site_aniso_U_13
_atom_site_aniso_U_12
C1 0.054(5) 0.042(4) 0.052(4) -0.012(3) -0.013(3) 0.011(3)
C2 0.050(4) 0.051(4) 0.052(4) -0.014(3) 0.004(3) -0.026(4)
C3 0.030(3) 0.039(4) 0.048(4) -0.010(3) 0.001(3) -0.010(3)
C4 0.030(3) 0.059(5) 0.069(5) -0.030(4) 0.000(3) -0.010(3)
C5 0.029(3) 0.038(3) 0.043(3) -0.012(3) -0.005(2) -0.002(3)
C6 0.019(2) 0.034(3) 0.036(3) -0.004(2) -0.005(2) -0.009(2)
C7 0.016(2) 0.034(3) 0.033(3) -0.006(2) -0.0051(19) -0.010(2)
C8 0.017(2) 0.032(3) 0.032(3) -0.009(2) 0.0000(19) -0.008(2)
C9 0.015(2) 0.033(3) 0.032(3) -0.005(2) -0.0050(19) -0.006(2)
C10 0.015(2) 0.041(3) 0.048(4) -0.003(3) -0.009(2) -0.003(2)
C11 0.125(12) 0.098(10) 0.216(17) -0.039(10) -0.092(12) -0.036(9)
C12 0.120(14) 0.30(3) 0.29(3) -0.19(2) 0.096(15) -0.148(18)
C13 0.034(5) 0.234(18) 0.068(7) 0.017(9) -0.004(4) -0.028(8)
C14 0.072(7) 0.083(7) 0.071(6) -0.007(5) -0.022(5) -0.002(6)
C111 0.024(2) 0.024(3) 0.028(3) -0.005(2) -0.0030(19) -0.008(2)
C112 0.024(3) 0.037(3) 0.033(3) -0.002(2) -0.003(2) -0.011(2)
C113 0.029(3) 0.038(3) 0.039(3) -0.003(3) -0.001(2) -0.017(3)
C114 0.037(3) 0.033(3) 0.033(3) 0.000(2) 0.002(2) -0.011(3)
C115 0.045(4) 0.059(4) 0.029(3) 0.001(3) -0.009(3) -0.021(3)
C116 0.037(3) 0.043(3) 0.032(3) -0.002(2) -0.010(2) -0.019(3)
C121 0.030(3) 0.027(3) 0.029(3) -0.004(2) -0.009(2) -0.013(2)
C122 0.031(3) 0.035(3) 0.038(3) -0.008(2) -0.010(2) -0.010(3)
C123 0.039(3) 0.036(3) 0.042(3) -0.009(3) -0.006(3) -0.009(3)
C124 0.072(5) 0.038(4) 0.045(4) -0.018(3) -0.001(3) -0.023(4)
C125 0.071(5) 0.058(5) 0.063(5) -0.025(4) 0.005(4) -0.045(4)
C126 0.036(3) 0.047(4) 0.042(3) -0.018(3) 0.003(3) -0.022(3)
C211 0.031(3) 0.029(3) 0.034(3) -0.008(2) 0.000(2) -0.017(2)
C212 0.033(3) 0.036(3) 0.052(4) -0.016(3) 0.004(3) -0.015(3)
C213 0.053(4) 0.045(4) 0.076(5) -0.020(4) 0.005(4) -0.033(4)
C214 0.054(5) 0.043(4) 0.110(7) -0.035(4) 0.024(5) -0.030(4)
C215 0.045(5) 0.042(5) 0.149(9) -0.041(5) 0.029(5) -0.019(4)
C216 0.032(3) 0.033(4) 0.108(7) -0.023(4) 0.004(4) -0.015(3)
C221 0.028(3) 0.035(3) 0.030(3) -0.005(2) -0.003(2) -0.018(2)
C222 0.033(3) 0.049(4) 0.029(3) 0.000(3) -0.006(2) -0.016(3)
C223 0.039(4) 0.065(5) 0.035(3) 0.001(3) -0.010(3) -0.024(3)
C224 0.056(4) 0.083(6) 0.022(3) -0.005(3) -0.001(3) -0.038(4)
C225 0.034(3) 0.055(4) 0.034(3) -0.016(3) 0.003(2) -0.017(3)
C226 0.035(3) 0.048(4) 0.024(3) -0.009(2) 0.002(2) -0.023(3)
C311 0.022(2) 0.023(3) 0.037(3) -0.010(2) 0.000(2) -0.004(2)
C312 0.033(3) 0.032(3) 0.047(4) -0.002(3) -0.007(3) -0.009(3)
C313 0.051(4) 0.029(3) 0.047(4) 0.008(3) -0.001(3) -0.004(3)
C314 0.056(5) 0.027(3) 0.069(5) -0.001(3) 0.015(4) -0.017(3)
C315 0.039(4) 0.033(3) 0.085(6) -0.017(4) 0.012(4) -0.021(3)
C316 0.032(3) 0.030(3) 0.055(4) -0.015(3) 0.000(3) -0.012(3)
C321 0.026(3) 0.041(3) 0.034(3) -0.015(2) 0.001(2) -0.016(3)
C322 0.038(3) 0.041(3) 0.032(3) -0.014(3) -0.003(2) -0.015(3)
C323 0.053(4) 0.054(4) 0.036(3) -0.017(3) -0.004(3) -0.014(4)
C324 0.072(6) 0.068(6) 0.046(4) -0.031(4) -0.004(4) -0.015(5)
C325 0.067(5) 0.056(5) 0.064(5) -0.037(4) -0.001(4) -0.001(4)
C326 0.054(4) 0.039(4) 0.047(4) -0.016(3) -0.004(3) 0.000(3)
B2 0.024(3) 0.027(3) 0.027(3) 0.000(2) -0.005(2) -0.012(2)
B3 0.024(3) 0.028(3) 0.033(3) -0.002(2) -0.011(2) -0.008(2)
B4 0.024(3) 0.035(3) 0.034(3) -0.004(3) -0.010(2) -0.001(3)
B5 0.018(3) 0.035(3) 0.039(3) -0.006(3) -0.008(2) -0.008(3)
B6 0.021(3) 0.036(3) 0.025(3) -0.004(2) 0.002(2) -0.011(3)
B7 0.017(3) 0.030(3) 0.034(3) -0.008(2) -0.006(2) -0.010(2)
B8 0.021(3) 0.025(3) 0.029(3) -0.004(2) -0.007(2) -0.009(2)
B9 0.024(3) 0.033(3) 0.037(3) -0.007(3) -0.006(2) -0.014(3)
B10 0.025(3) 0.043(4) 0.032(3) -0.004(3) -0.008(2) -0.017(3)
B11 0.024(3) 0.038(4) 0.035(3) -0.012(3) -0.005(2) -0.011(3)
B12 0.025(3) 0.037(3) 0.034(3) -0.011(3) -0.010(2) -0.013(3)
O1 0.127(6) 0.061(4) 0.060(4) -0.005(3) -0.033(4) 0.025(4)
O2 0.065(4) 0.093(5) 0.106(5) -0.032(4) 0.013(3) -0.059(4)
O3 0.059(3) 0.058(3) 0.051(3) 0.005(3) -0.011(3) -0.013(3)
O4 0.043(3) 0.116(6) 0.113(5) -0.051(5) 0.006(3) -0.040(4)
O5 0.046(3) 0.048(3) 0.058(3) -0.024(2) -0.012(2) 0.006(2)
O6 0.056(4) 0.101(6) 0.188(9) -0.067(6) -0.045(5) -0.010(4)
O7 0.161(10) 0.282(16) 0.154(10) -0.114(11) 0.009(8) -0.099(11)
Cr 0.0242(4) 0.0313(5) 0.0400(5) -0.0097(4) -0.0041(4) -0.0046(4)
Fe 0.0176(3) 0.0234(4) 0.0244(4) -0.0050(3) -0.0039(3) -0.0084(3)
Sn 0.02276(18) 0.0291(2) 0.0373(2) -0.00833(16) -0.00449(15) -0.00441(15)
P1 0.0197(6) 0.0256(7) 0.0288(7) -0.0069(5) -0.0019(5) -0.0083(5)
P2 0.0192(6) 0.0265(7) 0.0251(6) -0.0040(5) -0.0040(5) -0.0090(5)
P3 0.0198(6) 0.0273(7) 0.0263(6) -0.0053(5) -0.0030(5) -0.0110(5)

loop_
_atom_type_symbol
_atom_type_description
_atom_type_scat_dispersion_real
_atom_type_scat_dispersion_imag
_atom_type_scat_source
C C 0.0033 0.0016 'International Tables Vol C Tables 4.2.6.8 and 6.1.1.4'
H H 0.0000 0.0000 'International Tables Vol C Tables 4.2.6.8 and 6.1.1.4'
B B 0.0013 0.0007 'International Tables Vol C Tables 4.2.6.8 and 6.1.1.4'
Cr Cr 0.3209 0.6236 'International Tables Vol C Tables 4.2.6.8 and 6.1.1.4'
Fe Fe 0.3463 0.8444 'International Tables Vol C Tables 4.2.6.8 and 6.1.1.4'
O O 0.0106 0.0060 'International Tables Vol C Tables 4.2.6.8 and 6.1.1.4'
Sn Sn -0.6537 1.4246 'International Tables Vol C Tables 4.2.6.8 and 6.1.1.4'
P P 0.1023 0.0942 'International Tables Vol C Tables 4.2.6.8 and 6.1.1.4'

loop_
_geom_angle_atom_site_label_1
_geom_angle_atom_site_label_2
_geom_angle_atom_site_label_3
_geom_angle
O1 C1 Cr 178.6(8)
O2 C2 Cr 178.0(7)
O3 C3 Cr 178.1(6)
O4 C4 Cr 179.2(9)
O5 C5 Cr 179.5(7)
C9 C6 P2 118.1(4)
C9 C6 H6A 107.8
P2 C6 H6A 107.8
C9 C6 H6B 107.8
P2 C6 H6B 107.8
H6A C6 H6B 107.1
C9 C7 P3 116.6(3)
C9 C7 H7A 108.2
P3 C7 H7A 108.2
C9 C7 H7B 108.2
P3 C7 H7B 108.2
H7A C7 H7B 107.3
C9 C8 P1 116.8(4)
C9 C8 H8A 108.1
P1 C8 H8A 108.1
C9 C8 H8B 108.1
P1 C8 H8B 108.1
H8A C8 H8B 107.3
C7 C9 C6 110.3(5)
C7 C9 C10 107.1(4)
C6 C9 C10 107.4(4)
C7 C9 C8 112.3(4)
C6 C9 C8 112.6(4)
C10 C9 C8 106.7(5)
C9 C10 H10A 109.5
C9 C10 H10B 109.5
H10A C10 H10B 109.5
C9 C10 H10C 109.5
H10A C10 H10C 109.5
H10B C10 H10C 109.5
C12 C11 O6 110.1(14)
C12 C11 H11A 109.6
O6 C11 H11A 109.6
C12 C11 H11B 109.6
O6 C11 H11B 109.6
H11A C11 H11B 108.2
C11 C12 C13 111.0(14)
C11 C12 H12A 109.4
C13 C12 H12A 109.4
C11 C12 H12B 109.4
C13 C12 H12B 109.4
H12A C12 H12B 108.0
C12 C13 C14 102.4(9)
C12 C13 H13A 111.3
C14 C13 H13A 111.3
C12 C13 H13B 111.3
C14 C13 H13B 111.3
H13A C13 H13B 109.2
O6 C14 C13 106.3(10)
O6 C14 H14A 110.5
C13 C14 H14A 110.5
O6 C14 H14B 110.5
C13 C14 H14B 110.5
H14A C14 H14B 108.7
C16 C15 O7 110.9
C16 C15 H15A 109.5
O7 C15 H15A 109.5
C16 C15 H15B 109.5
O7 C15 H15B 109.5
H15A C15 H15B 108.0
C15 C16 C17 110.2
C15 C16 H16A 109.6
C17 C16 H16A 109.6
C15 C16 H16B 109.6
C17 C16 H16B 109.6
H16A C16 H16B 108.1
C16 C17 C18 102.6
C16 C17 H17A 111.3
C18 C17 H17A 111.3
C16 C17 H17B 111.3
C18 C17 H17B 111.3
H17A C17 H17B 109.2
O7 C18 C17 106.3
O7 C18 H18A 110.5
C17 C18 H18A 110.5
O7 C18 H18B 110.5
C17 C18 H18B 110.5
H18A C18 H18B 108.7
C116 C111 C112 119.4(5)
C116 C111 P2 117.3(4)
C112 C111 P2 123.3(4)
C113 C112 C111 120.1(5)
C113 C112 H112 119.9
C111 C112 H112 119.9
C114 C113 C112 120.1(5)
C114 C113 H113 119.9
C112 C113 H113 119.9
C113 C114 C115 119.8(6)
C113 C114 H114 120.1
C115 C114 H114 120.1
C114 C115 C116 120.5(6)
C114 C115 H115 119.8
C116 C115 H115 119.8
C115 C116 C111 120.0(5)
C115 C116 H116 120.0
C111 C116 H116 120.0
C126 C121 C122 119.0(5)
C126 C121 P2 123.8(5)
C122 C121 P2 117.1(4)
C123 C122 C121 120.5(5)
C123 C122 H122 119.7
C121 C122 H122 119.7
C122 C123 C124 120.5(6)
C122 C123 H123 119.8
C124 C123 H123 119.8
C125 C124 C123 119.1(6)
C125 C124 H124 120.4
C123 C124 H124 120.4
C124 C125 C126 121.3(6)
C124 C125 H125 119.3
C126 C125 H125 119.3
C125 C126 C121 119.6(6)
C125 C126 H126 120.2
C121 C126 H126 120.2
C216 C211 C212 118.7(5)
C216 C211 P3 122.3(4)
C212 C211 P3 118.9(5)
C213 C212 C211 121.3(6)
C213 C212 H212 119.4
C211 C212 H212 119.4
C212 C213 C214 119.9(6)
C212 C213 H213 120.1
C214 C213 H213 120.1
C213 C214 C215 119.6(7)
C213 C214 H214 120.2
C215 C214 H214 120.2
C214 C215 C216 119.8(7)
C214 C215 H215 120.1
C216 C215 H215 120.1
C211 C216 C215 120.7(6)
C211 C216 H216 119.7
C215 C216 H216 119.7
C222 C221 C226 119.5(5)
C222 C221 P3 116.8(4)
C226 C221 P3 123.5(4)
C221 C222 C223 120.3(6)
C221 C222 H222 119.8
C223 C222 H222 119.8
C224 C223 C222 119.8(6)
C224 C223 H223 120.1
C222 C223 H223 120.1
C225 C224 C223 119.9(6)
C225 C224 H224 120.0
C223 C224 H224 120.0
C224 C225 C226 120.6(6)
C224 C225 H225 119.7
C226 C225 H225 119.7
C221 C226 C225 119.8(6)
C221 C226 H226 120.1
C225 C226 H226 120.1
C312 C311 C316 118.9(5)
C312 C311 P1 123.7(4)
C316 C311 P1 117.4(5)
C311 C312 C313 120.7(6)
C311 C312 H312 119.7
C313 C312 H312 119.7
C314 C313 C312 119.9(7)
C314 C313 H313 120.1
C312 C313 H313 120.1
C315 C314 C313 119.9(6)
C315 C314 H314 120.0
C313 C314 H314 120.0
C314 C315 C316 120.4(7)
C314 C315 H315 119.8
C316 C315 H315 119.8
C311 C316 C315 120.3(7)
C311 C316 H316 119.9
C315 C316 H316 119.9
C322 C321 C326 119.1(6)
C322 C321 P1 123.2(5)
C326 C321 P1 117.6(5)
C323 C322 C321 120.7(6)
C323 C322 H322 119.7
C321 C322 H322 119.7
C324 C323 C322 120.0(7)
C324 C323 H323 120.0
C322 C323 H323 120.0
C323 C324 C325 119.8(7)
C323 C324 H324 120.1
C325 C324 H324 120.1
C324 C325 C326 121.0(7)
C324 C325 H325 119.5
C326 C325 H325 119.5
C325 C326 C321 119.4(7)
C325 C326 H326 120.3
C321 C326 H326 120.3
B7 B2 B8 60.0(4)
B7 B2 B6 107.1(4)
B8 B2 B6 57.8(3)
B7 B2 B3 57.4(4)
B8 B2 B3 106.8(4)
B6 B2 B3 111.7(4)
B7 B2 Sn 119.7(4)
B8 B2 Sn 119.6(4)
B6 B2 Sn 68.3(3)
B3 B2 Sn 68.9(3)
B7 B2 Fe 65.9(3)
B8 B2 Fe 65.1(3)
B6 B2 Fe 113.6(4)
B3 B2 Fe 114.6(4)
Sn B2 Fe 173.7(3)
B7 B2 H2 109(3)
B8 B2 H2 102(3)
B6 B2 H2 117(3)
B3 B2 H2 131(3)
Sn B2 H2 127(3)
Fe B2 H2 47(3)
B7 B3 B11 60.4(4)
B7 B3 B4 104.3(4)
B11 B3 B4 58.4(3)
B7 B3 B2 57.7(3)
B11 B3 B2 106.5(4)
B4 B3 B2 104.5(4)
B7 B3 Sn 115.7(4)
B11 B3 Sn 118.7(4)
B4 B3 Sn 66.0(3)
B2 B3 Sn 64.0(3)
B7 B3 H3 122.2
B11 B3 H3 119.7
B4 B3 H3 124.5
B2 B3 H3 124.6
Sn B3 H3 111.6
B10 B4 B11 61.4(4)
B10 B4 B3 108.1(4)
B11 B4 B3 58.9(3)
B10 B4 B5 57.8(4)
B11 B4 B5 107.9(5)
B3 B4 B5 109.4(4)
B10 B4 Sn 119.1(4)
B11 B4 Sn 120.8(4)
B3 B4 Sn 67.7(3)
B5 B4 Sn 66.7(3)
B10 B4 H4 120.6
B11 B4 H4 119.5
B3 B4 H4 121.6
B5 B4 H4 122.6
Sn B4 H4 109.0
B10 B5 B9 60.9(4)
B10 B5 B6 108.1(4)
B9 B5 B6 59.8(3)
B10 B5 B4 57.9(4)
B9 B5 B4 107.3(4)
B6 B5 B4 108.2(4)
B10 B5 Sn 118.5(4)
B9 B5 Sn 120.5(3)
B6 B5 Sn 66.9(3)
B4 B5 Sn 66.0(3)
B10 B5 H5 120.6
B9 B5 H5 119.4
B6 B5 H5 121.8
B4 B5 H5 123.4
Sn B5 H5 109.7
B8 B6 B9 59.6(3)
B8 B6 B5 104.5(4)
B9 B6 B5 58.3(4)
B8 B6 B2 58.0(3)
B9 B6 B2 106.5(4)
B5 B6 B2 106.2(4)
B8 B6 Sn 116.6(4)
B9 B6 Sn 119.5(4)
B5 B6 Sn 67.2(3)
B2 B6 Sn 64.7(3)
B8 B6 H6 122.4
B9 B6 H6 120.1
B5 B6 H6 123.6
B2 B6 H6 123.9
Sn B6 H6 110.5
B3 B7 B2 64.9(4)
B3 B7 B8 112.9(5)
B2 B7 B8 60.0(3)
B3 B7 B11 61.4(4)
B2 B7 B11 113.0(5)
B8 B7 B11 109.9(4)
B3 B7 B12 112.1(4)
B2 B7 B12 110.9(4)
B8 B7 B12 60.7(3)
B11 B7 B12 60.8(4)
B3 B7 Fe 123.6(4)
B2 B7 Fe 69.4(3)
B8 B7 Fe 66.5(3)
B11 B7 Fe 174.5(4)
B12 B7 Fe 113.8(4)
B3 B7 H7 122(3)
B2 B7 H7 107(3)
B8 B7 H7 108(3)
B11 B7 H7 135(3)
B12 B7 H7 123(3)
Fe B7 H7 46(3)
B6 B8 B2 64.3(4)
B6 B8 B7 112.3(5)
B2 B8 B7 60.0(3)
B6 B8 B9 62.0(4)
B2 B8 B9 113.4(5)
B7 B8 B9 110.4(4)
B6 B8 B12 112.4(4)
B2 B8 B12 110.8(4)
B7 B8 B12 60.7(3)
B9 B8 B12 61.1(3)
B6 B8 Fe 122.7(4)
B2 B8 Fe 69.9(3)
B7 B8 Fe 67.8(3)
B9 B8 Fe 175.2(4)
B12 B8 Fe 114.8(4)
B6 B8 H8 121(3)
B2 B8 H8 115(3)
B7 B8 H8 116(3)
B9 B8 H8 124(3)
B12 B8 H8 120(3)
Fe B8 H8 55(3)
B8 B9 B5 106.2(4)
B8 B9 B10 105.0(4)
B5 B9 B10 59.5(4)
B8 B9 B12 60.0(3)
B5 B9 B12 107.3(5)
B10 B9 B12 58.6(4)
B8 B9 B6 58.4(3)
B5 B9 B6 61.8(4)
B10 B9 B6 108.6(5)
B12 B9 B6 108.5(4)
B8 B9 H9 123.9
B5 B9 H9 121.7
B10 B9 H9 123.0
B12 B9 H9 121.9
B6 B9 H9 120.7
B12 B10 B5 109.2(4)
B12 B10 B4 108.7(4)
B5 B10 B4 64.3(4)
B12 B10 B9 60.9(4)
B5 B10 B9 59.6(4)
B4 B10 B9 111.3(4)
B12 B10 B11 60.3(4)
B5 B10 B11 111.5(4)
B4 B10 B11 59.4(4)
B9 B10 B11 110.1(4)
B12 B10 H10 121.7
B5 B10 H10 119.4
B4 B10 H10 119.8
B9 B10 H10 120.5
B11 B10 H10 120.7
B7 B11 B4 105.9(4)
B7 B11 B3 58.3(3)
B4 B11 B3 62.7(4)
B7 B11 B12 59.8(3)
B4 B11 B12 106.8(5)
B3 B11 B12 108.7(4)
B7 B11 B10 104.4(5)
B4 B11 B10 59.1(4)
B3 B11 B10 109.3(4)
B12 B11 B10 58.3(4)
B7 B11 H11 124.3
B4 B11 H11 121.8
B3 B11 H11 120.0
B12 B11 H11 122.1
B10 B11 H11 123.1
B10 B12 B7 106.5(5)
B10 B12 B8 105.7(4)
B7 B12 B8 58.6(3)
B10 B12 B11 61.4(4)
B7 B12 B11 59.4(4)
B8 B12 B11 107.1(4)
B10 B12 B9 60.6(4)
B7 B12 B9 106.9(4)
B8 B12 B9 58.9(3)
B11 B12 B9 110.7(5)
B10 B12 H12 122.2
B7 B12 H12 123.2
B8 B12 H12 123.7
B11 B12 H12 120.3
B9 B12 H12 120.9
C14 O6 C11 109.4(9)
C18 O7 C15 109.1
C5 Cr C1 92.6(3)
C5 Cr C4 91.1(3)
C1 Cr C4 88.3(4)
C5 Cr C2 90.9(3)
C1 Cr C2 91.9(4)
C4 Cr C2 178.0(3)
C5 Cr C3 92.5(3)
C1 Cr C3 174.3(3)
C4 Cr C3 88.9(3)
C2 Cr C3 90.7(3)
C5 Cr Sn 177.3(2)
C1 Cr Sn 87.5(2)
C4 Cr Sn 86.2(2)
C2 Cr Sn 91.8(2)
C3 Cr Sn 87.3(2)
P1 Fe P2 90.03(6)
P1 Fe B8 105.35(16)
P2 Fe B8 110.68(16)
P1 Fe P3 90.42(6)
P2 Fe P3 90.42(5)
B8 Fe P3 153.22(16)
P1 Fe B7 110.57(17)
P2 Fe B7 151.17(17)
B8 Fe B7 45.7(2)
P3 Fe B7 108.73(16)
P1 Fe B2 148.87(16)
P2 Fe B2 108.13(16)
B8 Fe B2 45.0(2)
P3 Fe B2 113.83(15)
B7 Fe B2 44.8(2)
P1 Fe H2 170(2)
P2 Fe H2 84(2)
B8 Fe H2 69(2)
P3 Fe H2 98(2)
B7 Fe H2 72(2)
B2 Fe H2 29(2)
P1 Fe H7 93(2)
P2 Fe H7 172(2)
B8 Fe H7 75(2)
P3 Fe H7 83(2)
B7 Fe H7 32(2)
B2 Fe H7 72(2)
H2 Fe H7 93(3)
P1 Fe H8 81(2)
P2 Fe H8 87(2)
B8 Fe H8 34(2)
P3 Fe H8 171(2)
B7 Fe H8 77(2)
B2 Fe H8 75(2)
H2 Fe H8 90(3)
H7 Fe H8 100(3)
B2 Sn B4 78.8(2)
B2 Sn B6 47.0(2)
B4 Sn B6 79.9(2)
B2 Sn B5 78.7(2)
B4 Sn B5 47.3(2)
B6 Sn B5 45.9(2)
B2 Sn B3 47.1(2)
B4 Sn B3 46.3(2)
B6 Sn B3 81.1(2)
B5 Sn B3 80.3(2)
B2 Sn Cr 146.43(16)
B4 Sn Cr 133.52(16)
B6 Sn Cr 133.54(15)
B5 Sn Cr 127.59(16)
B3 Sn Cr 144.32(15)
C321 P1 C311 100.0(3)
C321 P1 C8 102.8(2)
C311 P1 C8 105.4(3)
C321 P1 Fe 121.5(2)
C311 P1 Fe 111.26(17)
C8 P1 Fe 113.93(18)
C121 P2 C6 107.4(3)
C121 P2 C111 99.7(2)
C6 P2 C111 100.8(2)
C121 P2 Fe 110.73(18)
C6 P2 Fe 113.58(19)
C111 P2 Fe 122.87(17)
C221 P3 C211 100.8(3)
C221 P3 C7 105.6(3)
C211 P3 C7 102.3(3)
C221 P3 Fe 110.85(17)
C211 P3 Fe 121.46(18)
C7 P3 Fe 113.97(18)

loop_
_geom_bond_atom_site_label_1
_geom_bond_atom_site_label_2
_geom_bond_distance
C1 O1 1.136(9)
C1 Cr 1.884(8)
C2 O2 1.134(8)
C2 Cr 1.895(7)
C3 O3 1.149(8)
C3 Cr 1.904(7)
C4 O4 1.141(8)
C4 Cr 1.889(7)
C5 O5 1.152(7)
C5 Cr 1.843(6)
C6 C9 1.541(7)
C6 P2 1.844(5)
C6 H6A 0.9700
C6 H6B 0.9700
C7 C9 1.535(8)
C7 P3 1.842(5)
C7 H7A 0.9700
C7 H7B 0.9700
C8 C9 1.544(7)
C8 P1 1.854(5)
C8 H8A 0.9700
C8 H8B 0.9700
C9 C10 1.544(7)
C10 H10A 0.9600
C10 H10B 0.9600
C10 H10C 0.9600
C11 C12 1.301(19)
C11 O6 1.404(13)
C11 H11A 0.9700
C11 H11B 0.9700
C12 C13 1.48(2)
C12 H12A 0.9700
C12 H12B 0.9700
C13 C14 1.502(15)
C13 H13A 0.9700
C13 H13B 0.9700
C14 O6 1.392(11)
C14 H14A 0.9700
C14 H14B 0.9700
C15 C16 1.334(10)
C15 O7 1.439(11)
C15 H15A 0.9700
C15 H15B 0.9700
C16 C17 1.531(12)
C16 H16A 0.9700
C16 H16B 0.9700
C17 C18 1.542(12)
C17 H17A 0.9700
C17 H17B 0.9700
C18 O7 1.434(11)
C18 H18A 0.9700
C18 H18B 0.9700
C111 C116 1.382(8)
C111 C112 1.386(7)
C111 P2 1.859(5)
C112 C113 1.386(8)
C112 H112 0.9300
C113 C114 1.375(9)
C113 H113 0.9300
C114 C115 1.377(9)
C114 H114 0.9300
C115 C116 1.381(8)
C115 H115 0.9300
C116 H116 0.9300
C121 C126 1.387(7)
C121 C122 1.398(8)
C121 P2 1.829(6)
C122 C123 1.375(8)
C122 H122 0.9300
C123 C124 1.380(9)
C123 H123 0.9300
C124 C125 1.377(10)
C124 H124 0.9300
C125 C126 1.383(9)
C125 H125 0.9300
C126 H126 0.9300
C211 C216 1.364(9)
C211 C212 1.387(7)
C211 P3 1.840(6)
C212 C213 1.373(9)
C212 H212 0.9300
C213 C214 1.373(10)
C213 H213 0.9300
C214 C215 1.385(10)
C214 H214 0.9300
C215 C216 1.393(10)
C215 H215 0.9300
C216 H216 0.9300
C221 C222 1.381(8)
C221 C226 1.389(8)
C221 P3 1.834(6)
C222 C223 1.392(8)
C222 H222 0.9300
C223 C224 1.383(10)
C223 H223 0.9300
C224 C225 1.370(10)
C224 H224 0.9300
C225 C226 1.390(8)
C225 H225 0.9300
C226 H226 0.9300
C311 C312 1.378(8)
C311 C316 1.387(8)
C311 P1 1.843(6)
C312 C313 1.397(9)
C312 H312 0.9300
C313 C314 1.377(11)
C313 H313 0.9300
C314 C315 1.368(11)
C314 H314 0.9300
C315 C316 1.396(9)
C315 H315 0.9300
C316 H316 0.9300
C321 C322 1.391(8)
C321 C326 1.391(9)
C321 P1 1.836(6)
C322 C323 1.381(8)
C322 H322 0.9300
C323 C324 1.367(10)
C323 H323 0.9300
C324 C325 1.381(12)
C324 H324 0.9300
C325 C326 1.382(10)
C325 H325 0.9300
C326 H326 0.9300
B2 B7 1.738(9)
B2 B8 1.739(9)
B2 B6 1.848(8)
B2 B3 1.862(9)
B2 Sn 2.286(7)
B2 Fe 2.309(7)
B2 H2 1.16(7)
B3 B7 1.731(9)
B3 B11 1.787(9)
B3 B4 1.853(9)
B3 Sn 2.372(7)
B3 H3 1.1000
B4 B10 1.771(10)
B4 B11 1.776(10)
B4 B5 1.883(10)
B4 Sn 2.341(7)
B4 H4 1.1000
B5 B10 1.769(9)
B5 B9 1.771(10)
B5 B6 1.834(9)
B5 Sn 2.355(6)
B5 H5 1.1000
B6 B8 1.735(9)
B6 B9 1.798(9)
B6 Sn 2.349(7)
B6 H6 1.1000
B7 B8 1.739(9)
B7 B11 1.769(9)
B7 B12 1.776(8)
B7 Fe 2.252(6)
B7 H7 1.21(6)
B8 B9 1.758(8)
B8 B12 1.777(8)
B8 Fe 2.230(6)
B8 H8 1.25(6)
B9 B10 1.793(9)
B9 B12 1.798(9)
B9 H9 1.1000
B10 B12 1.756(9)
B10 B11 1.812(9)
B10 H10 1.1000
B11 B12 1.794(10)
B11 H11 1.1000
B12 H12 1.1000
Cr Sn 2.5780(11)
Fe P1 2.2038(16)
Fe P2 2.2063(15)
Fe P3 2.2384(14)
Fe H2 1.73(7)
Fe H7 1.66(6)
Fe H8 1.82(6)
